data_1574173
loop_
_publ_author_name
'Wei, Jun-Hua'
'Xiao, Yao'
'Luo, Jian-Bin'
'He, Zi-Lin'
'Chen, Jing-Hua'
'Peng, Qing-Peng'
'Kuang, Dai-Bin'

_publ_section_title
;
 Anion--\p interaction guided switchable TADF and low-temperature
 phosphorescence in phosphonium salts for multiplexed anti-counterfeiting
;
_journal_issue 17
_journal_name_full 'Chemical Science'
_journal_page_first 7239
_journal_page_last 7248
_journal_paper_doi 10.1039/D5SC00522A
_journal_volume 16
_journal_year 2025
_chemical_formula_moiety 'C29 H31 N P, C F3 O3 S'
_chemical_formula_sum 'C30 H31 F3 N O3 P S'
_chemical_formula_weight 573.59
_space_group_crystal_system orthorhombic
_space_group_IT_number 19
_space_group_name_Hall 'P 2ac 2ab'
_space_group_name_H-M_alt 'P 21 21 21'
_atom_sites_solution_hydrogens geom
_atom_sites_solution_primary dual
_audit_creation_date 2024-04-26
_audit_creation_method
;
Olex2 1.2
(compiled 2018.05.29 svn.r3508 for OlexSys, GUI svn.r5506)
;
_audit_update_record
;
2024-12-12 deposited with the CCDC.	2025-03-14 downloaded from the CCDC.
;
_cell_angle_alpha 90
_cell_angle_beta 90
_cell_angle_gamma 90
_cell_formula_units_Z 4
_cell_length_a 9.2871(3)
_cell_length_b 13.5822(5)
_cell_length_c 21.8141(8)
_cell_measurement_reflns_used 9958
_cell_measurement_temperature 100(2)
_cell_measurement_theta_max 26.46
_cell_measurement_theta_min 2.39
_cell_volume 2751.61(17)
_computing_cell_refinement 'SAINT V8.38A (?, 2016)'
_computing_data_reduction 'SAINT V8.38A (?, 2016)'
_computing_molecular_graphics 'Olex2 (Dolomanov et al., 2009)'
_computing_publication_material 'Olex2 (Dolomanov et al., 2009)'
_computing_structure_refinement 'ShelXL (Sheldrick, 2015)'
_computing_structure_solution 'ShelXT (Sheldrick, 2015)'
_diffrn_ambient_temperature 100.0
_diffrn_measured_fraction_theta_full 0.999
_diffrn_measured_fraction_theta_max 0.998
_diffrn_measurement_device_type 'Bruker APEX-II CCD'
_diffrn_measurement_method '\f and \w scans'
_diffrn_radiation_type MoK\a
_diffrn_radiation_wavelength 0.71073
_diffrn_reflns_av_R_equivalents 0.0661
_diffrn_reflns_av_unetI/netI 0.0437
_diffrn_reflns_Laue_measured_fraction_full 0.999
_diffrn_reflns_Laue_measured_fraction_max 0.998
_diffrn_reflns_limit_h_max 11
_diffrn_reflns_limit_h_min -11
_diffrn_reflns_limit_k_max 16
_diffrn_reflns_limit_k_min -17
_diffrn_reflns_limit_l_max 27
_diffrn_reflns_limit_l_min -27
_diffrn_reflns_number 29086
_diffrn_reflns_point_group_measured_fraction_full 1.000
_diffrn_reflns_point_group_measured_fraction_max 0.998
_diffrn_reflns_theta_full 25.242
_diffrn_reflns_theta_max 26.524
_diffrn_reflns_theta_min 2.383
_diffrn_standards_number 0
_exptl_absorpt_coefficient_mu 0.229
_exptl_absorpt_correction_T_max 0.7454
_exptl_absorpt_correction_T_min 0.6748
_exptl_absorpt_correction_type multi-scan
_exptl_absorpt_process_details
;
SADABS-2016/2 (Bruker,2016/2) was used for absorption correction.
wR2(int) was 0.1100 before and 0.0653 after correction.
The Ratio of minimum to maximum transmission is 0.9053.
The \l/2 correction factor is Not present.
;
_exptl_crystal_colour 'clear light colourless'
_exptl_crystal_colour_lustre clear
_exptl_crystal_colour_modifier light
_exptl_crystal_colour_primary colourless
_exptl_crystal_density_diffrn 1.385
_exptl_crystal_description block
_exptl_crystal_F_000 1200
_exptl_crystal_size_max 0.2
_exptl_crystal_size_mid 0.2
_exptl_crystal_size_min 0.1
_refine_diff_density_max 0.258
_refine_diff_density_min -0.289
_refine_diff_density_rms 0.046
_refine_ls_abs_structure_details
;
 Flack x determined using 2122 quotients [(I+)-(I-)]/[(I+)+(I-)]
 (Parsons, Flack and Wagner, Acta Cryst. B69 (2013) 249-259).
;
_refine_ls_abs_structure_Flack 0.08(4)
_refine_ls_extinction_method none
_refine_ls_goodness_of_fit_ref 1.049
_refine_ls_hydrogen_treatment constr
_refine_ls_matrix_type full
_refine_ls_number_parameters 355
_refine_ls_number_reflns 5704
_refine_ls_number_restraints 0
_refine_ls_restrained_S_all 1.049
_refine_ls_R_factor_all 0.0387
_refine_ls_R_factor_gt 0.0332
_refine_ls_shift/su_max 0.000
_refine_ls_shift/su_mean 0.000
_refine_ls_structure_factor_coef Fsqd
_refine_ls_weighting_details 'w=1/[\s^2^(Fo^2^)+(0.0267P)^2^+0.9478P] where P=(Fo^2^+2Fc^2^)/3'
_refine_ls_weighting_scheme calc
_refine_ls_wR_factor_gt 0.0731
_refine_ls_wR_factor_ref 0.0767
_reflns_Friedel_coverage 0.769
_reflns_Friedel_fraction_full 1.000
_reflns_Friedel_fraction_max 0.998
_reflns_number_gt 5263
_reflns_number_total 5704
_reflns_threshold_expression 'I > 2\s(I)'
_cod_data_source_file d5sc00522a2.cif
_cod_data_source_block cf3so3
_cod_depositor_comments 'Adding full bibliography for 1574171--1574173.cif.'
_cod_database_code 1574173
_shelx_shelxl_version_number 2014/7
_shelx_space_group_comment
;
The symmetry employed for this shelxl refinement is uniquely defined
by the following loop, which should always be used as a source of
symmetry information in preference to the above space-group names.
They are only intended as comments.
;
_shelx_estimated_absorpt_t_max 0.977
_shelx_estimated_absorpt_t_min 0.956
_olex2_refinement_description
;
1. Fixed Uiso
 At 1.2 times of:
  All C(H) groups, All C(H,H) groups
 At 1.5 times of:
  All C(H,H,H) groups
2.a Secondary CH2 refined with riding coordinates:
 C00F(H00B,H00C), C00X(H00N,H00O)
2.b Aromatic/amide H refined with riding coordinates:
 C00A(H00A), C00E(H00E), C00H(H00H), C00I(H00I), C00J(H00J), C00K(H00K),
 C00L(H00L), C00M(H00M), C00P(H00P), C00Q(H00Q), C00R(H00R), C00S(H00S),
 C00T(H00T), C00U(H00U), C00W(H00W), C00Z(H00Z), C010(H010), C011(H011)
2.c Idealised Me refined as rotating group:
 C00V(H00D,H00F,H00G), C00Y(H00V,H00X,H00Y), C013(H01A,H01B,H01C)
;
_olex2_submission_special_instructions 'No special instructions were received'

loop_
_space_group_symop_operation_xyz
'x, y, z'
'-x+1/2, -y, z+1/2'
'-x, y+1/2, -z+1/2'
'x+1/2, -y+1/2, -z'

loop_
_atom_site_label
_atom_site_type_symbol
_atom_site_fract_x
_atom_site_fract_y
_atom_site_fract_z
_atom_site_U_iso_or_equiv
_atom_site_adp_type
_atom_site_occupancy
_atom_site_site_symmetry_order
_atom_site_calc_flag
_atom_site_refinement_flags_posn
_atom_site_refinement_flags_adp
_atom_site_refinement_flags_occupancy
_atom_site_disorder_assembly
_atom_site_disorder_group
P001 P 0.59173(7) 0.42594(5) 0.37206(3) 0.01182(14) Uani 1 1 d . . . . .
S002 S 0.79943(7) 0.44652(6) 0.61741(3) 0.02176(16) Uani 1 1 d . . . . .
F003 F 0.53054(18) 0.50389(15) 0.60376(10) 0.0382(5) Uani 1 1 d . . . . .
F004 F 0.6870(2) 0.61527(15) 0.58253(10) 0.0459(5) Uani 1 1 d . . . . .
O005 O 0.8017(2) 0.41950(16) 0.55389(8) 0.0266(5) Uani 1 1 d . . . . .
F006 F 0.6434(2) 0.57774(18) 0.67654(9) 0.0492(6) Uani 1 1 d . . . . .
O007 O 0.9234(2) 0.4993(2) 0.63878(10) 0.0409(6) Uani 1 1 d . . . . .
N008 N 0.4239(3) 0.64167(17) 0.39697(10) 0.0193(5) Uani 1 1 d . . . . .
O009 O 0.7472(3) 0.3716(2) 0.65824(11) 0.0445(7) Uani 1 1 d . . . . .
C00A C 0.7193(3) 0.5797(2) 0.30955(12) 0.0173(5) Uani 1 1 d . . . . .
H00A H 0.6583 0.5616 0.2764 0.021 Uiso 1 1 calc R . . . .
C00B C 0.7078(3) 0.53146(18) 0.36561(12) 0.0138(5) Uani 1 1 d . . . . .
C00C C 0.4353(3) 0.43390(19) 0.32350(11) 0.0141(5) Uani 1 1 d . . . . .
C00D C 0.2966(3) 0.46416(19) 0.34293(11) 0.0149(5) Uani 1 1 d . . . . .
C00E C 0.6276(3) 0.2318(2) 0.33410(12) 0.0171(6) Uani 1 1 d . . . . .
H00E H 0.5264 0.2254 0.3389 0.020 Uiso 1 1 calc R . . . .
C00F C 0.5495(3) 0.40042(19) 0.45128(12) 0.0152(5) Uani 1 1 d . . . . .
H00B H 0.6400 0.3998 0.4753 0.018 Uiso 1 1 calc R . . . .
H00C H 0.4886 0.4543 0.4674 0.018 Uiso 1 1 calc R . . . .
C00G C 0.2611(3) 0.5021(2) 0.40565(12) 0.0170(6) Uani 1 1 d . . . . .
C00H C 0.7996(3) 0.5574(2) 0.41413(12) 0.0182(5) Uani 1 1 d . . . . .
H00H H 0.7929 0.5244 0.4524 0.022 Uiso 1 1 calc R . . . .
C00I C 0.2034(3) 0.4191(2) 0.24241(12) 0.0213(6) Uani 1 1 d . . . . .
H00I H 0.1234 0.4118 0.2157 0.026 Uiso 1 1 calc R . . . .
C00J C 0.8430(3) 0.3315(2) 0.33612(12) 0.0177(6) Uani 1 1 d . . . . .
H00J H 0.8887 0.3932 0.3425 0.021 Uiso 1 1 calc R . . . .
C00K C 0.8570(3) 0.1607(2) 0.30963(13) 0.0209(6) Uani 1 1 d . . . . .
H00K H 0.9127 0.1051 0.2979 0.025 Uiso 1 1 calc R . . . .
C00L C 0.9238(3) 0.2504(2) 0.31902(13) 0.0205(6) Uani 1 1 d . . . . .
H00L H 1.0250 0.2564 0.3137 0.025 Uiso 1 1 calc R . . . .
C00M C 0.3397(3) 0.3935(2) 0.22289(12) 0.0198(6) Uani 1 1 d . . . . .
H00M H 0.3546 0.3710 0.1822 0.024 Uiso 1 1 calc R . . . .
C00N C 0.6942(3) 0.32258(19) 0.34407(11) 0.0135(5) Uani 1 1 d . . . . .
C00O C 0.3201(3) 0.5885(2) 0.43058(12) 0.0178(6) Uani 1 1 d . . . . .
C00P C 0.1621(3) 0.4468(2) 0.43974(13) 0.0208(6) Uani 1 1 d . . . . .
H00P H 0.1194 0.3900 0.4219 0.025 Uiso 1 1 calc R . . . .
C00Q C 0.1840(3) 0.4554(2) 0.30120(13) 0.0203(6) Uani 1 1 d . . . . .
H00Q H 0.0901 0.4751 0.3135 0.024 Uiso 1 1 calc R . . . .
C00R C 0.2809(3) 0.6150(2) 0.49065(13) 0.0240(6) Uani 1 1 d . . . . .
H00R H 0.3198 0.6730 0.5084 0.029 Uiso 1 1 calc R . . . .
C00S C 0.4550(3) 0.40092(19) 0.26325(12) 0.0167(6) Uani 1 1 d . . . . .
H00S H 0.5487 0.3833 0.2497 0.020 Uiso 1 1 calc R . . . .
C00T C 0.7097(3) 0.1509(2) 0.31715(12) 0.0203(6) Uani 1 1 d . . . . .
H00T H 0.6648 0.0889 0.3107 0.024 Uiso 1 1 calc R . . . .
C00U C 0.1251(3) 0.4736(2) 0.49936(14) 0.0274(7) Uani 1 1 d . . . . .
H00U H 0.0592 0.4350 0.5225 0.033 Uiso 1 1 calc R . . . .
C00V C 0.4298(3) 0.2892(2) 0.52791(13) 0.0252(7) Uani 1 1 d . . . . .
H00D H 0.3862 0.2242 0.5338 0.038 Uiso 1 1 calc GR . . . .
H00F H 0.3607 0.3403 0.5396 0.038 Uiso 1 1 calc GR . . . .
H00G H 0.5161 0.2947 0.5535 0.038 Uiso 1 1 calc GR . . . .
C00W C 0.8196(3) 0.6542(2) 0.30210(13) 0.0240(6) Uani 1 1 d . . . . .
H00W H 0.8264 0.6877 0.2640 0.029 Uiso 1 1 calc R . . . .
C00X C 0.4711(3) 0.3021(2) 0.46087(12) 0.0192(6) Uani 1 1 d . . . . .
H00N H 0.3833 0.3003 0.4352 0.023 Uiso 1 1 calc R . . . .
H00O H 0.5344 0.2472 0.4480 0.023 Uiso 1 1 calc R . . . .
C00Y C 0.3744(3) 0.6856(2) 0.33912(13) 0.0222(6) Uani 1 1 d . . . . .
H00V H 0.3069 0.6406 0.3189 0.033 Uiso 1 1 calc GR . . . .
H00X H 0.4572 0.6972 0.3123 0.033 Uiso 1 1 calc GR . . . .
H00Y H 0.3259 0.7482 0.3476 0.033 Uiso 1 1 calc GR . . . .
C00Z C 0.9004(3) 0.6319(2) 0.40569(13) 0.0236(6) Uani 1 1 d . . . . .
H00Z H 0.9629 0.6499 0.4383 0.028 Uiso 1 1 calc R . . . .
C010 C 0.9100(3) 0.6799(2) 0.34978(14) 0.0250(6) Uani 1 1 d . . . . .
H010 H 0.9789 0.7308 0.3442 0.030 Uiso 1 1 calc R . . . .
C011 C 0.1861(3) 0.5575(2) 0.52432(13) 0.0289(7) Uani 1 1 d . . . . .
H011 H 0.1626 0.5760 0.5651 0.035 Uiso 1 1 calc R . . . .
C012 C 0.6586(3) 0.5400(2) 0.62005(15) 0.0279(7) Uani 1 1 d . . . . .
C013 C 0.5122(3) 0.7123(2) 0.43112(14) 0.0261(7) Uani 1 1 d . . . . .
H01A H 0.4538 0.7700 0.4417 0.039 Uiso 1 1 calc GR . . . .
H01B H 0.5940 0.7328 0.4058 0.039 Uiso 1 1 calc GR . . . .
H01C H 0.5477 0.6813 0.4688 0.039 Uiso 1 1 calc GR . . . .

loop_
_atom_site_aniso_label
_atom_site_aniso_U_11
_atom_site_aniso_U_22
_atom_site_aniso_U_33
_atom_site_aniso_U_23
_atom_site_aniso_U_13
_atom_site_aniso_U_12
P001 0.0120(3) 0.0109(3) 0.0125(3) 0.0005(3) 0.0004(3) -0.0001(3)
S002 0.0164(3) 0.0341(4) 0.0148(3) -0.0012(3) -0.0010(3) 0.0017(3)
F003 0.0154(8) 0.0438(11) 0.0554(13) -0.0071(10) -0.0030(9) 0.0009(8)
F004 0.0462(12) 0.0289(11) 0.0626(13) 0.0079(10) 0.0017(11) 0.0000(10)
O005 0.0234(10) 0.0393(12) 0.0169(9) -0.0053(9) -0.0008(8) 0.0034(10)
F006 0.0413(12) 0.0626(15) 0.0437(12) -0.0289(11) 0.0102(10) 0.0057(11)
O007 0.0209(11) 0.0665(17) 0.0353(13) -0.0207(12) -0.0066(10) -0.0017(12)
N008 0.0190(12) 0.0188(12) 0.0202(11) -0.0015(9) 0.0003(10) -0.0028(10)
O009 0.0501(16) 0.0499(16) 0.0334(13) 0.0184(12) 0.0081(12) 0.0068(13)
C00A 0.0185(13) 0.0154(13) 0.0180(12) -0.0015(11) 0.0014(11) 0.0003(11)
C00B 0.0130(12) 0.0115(12) 0.0169(12) -0.0025(10) 0.0021(11) 0.0008(10)
C00C 0.0171(13) 0.0102(12) 0.0151(12) 0.0024(10) -0.0023(10) -0.0014(10)
C00D 0.0159(12) 0.0124(12) 0.0162(12) 0.0036(10) -0.0012(11) -0.0028(10)
C00E 0.0166(14) 0.0185(15) 0.0161(13) -0.0017(11) 0.0005(11) -0.0013(11)
C00F 0.0161(13) 0.0161(14) 0.0133(12) 0.0014(10) 0.0007(10) 0.0012(10)
C00G 0.0128(13) 0.0188(14) 0.0195(13) 0.0020(11) 0.0003(11) 0.0045(10)
C00H 0.0188(13) 0.0182(14) 0.0176(12) -0.0002(11) -0.0022(11) 0.0010(12)
C00I 0.0237(13) 0.0154(13) 0.0248(14) 0.0043(11) -0.0113(12) -0.0062(12)
C00J 0.0175(13) 0.0166(14) 0.0189(13) -0.0001(11) 0.0014(11) -0.0010(11)
C00K 0.0250(15) 0.0186(15) 0.0193(14) -0.0030(11) -0.0012(12) 0.0071(12)
C00L 0.0164(14) 0.0250(15) 0.0202(13) -0.0016(11) 0.0026(12) 0.0045(12)
C00M 0.0293(15) 0.0144(14) 0.0159(13) 0.0012(10) -0.0038(11) -0.0008(11)
C00N 0.0146(13) 0.0143(13) 0.0117(11) 0.0002(10) -0.0014(11) 0.0020(11)
C00O 0.0152(13) 0.0197(14) 0.0187(13) 0.0005(11) -0.0001(11) 0.0052(11)
C00P 0.0139(13) 0.0225(15) 0.0258(14) 0.0044(12) 0.0025(11) 0.0041(11)
C00Q 0.0155(13) 0.0179(14) 0.0276(14) 0.0043(11) -0.0024(12) -0.0024(11)
C00R 0.0271(15) 0.0231(15) 0.0220(14) -0.0035(12) 0.0010(13) 0.0087(13)
C00S 0.0209(13) 0.0141(14) 0.0149(12) 0.0014(10) -0.0011(11) 0.0008(10)
C00T 0.0254(15) 0.0145(14) 0.0210(13) -0.0025(11) -0.0015(13) 0.0023(12)
C00U 0.0239(16) 0.0294(17) 0.0290(16) 0.0116(13) 0.0116(12) 0.0082(13)
C00V 0.0303(17) 0.0263(16) 0.0189(14) 0.0046(12) 0.0040(13) -0.0033(13)
C00W 0.0252(16) 0.0211(15) 0.0256(15) 0.0048(12) 0.0053(13) -0.0021(12)
C00X 0.0225(14) 0.0185(14) 0.0165(13) 0.0031(11) 0.0019(11) 0.0011(11)
C00Y 0.0277(16) 0.0161(14) 0.0229(14) -0.0003(11) -0.0015(13) -0.0003(12)
C00Z 0.0204(14) 0.0215(15) 0.0290(15) -0.0037(12) -0.0051(13) -0.0014(12)
C010 0.0208(14) 0.0186(14) 0.0355(16) 0.0000(12) 0.0030(14) -0.0065(13)
C011 0.0306(16) 0.0346(18) 0.0214(13) 0.0013(13) 0.0074(13) 0.0134(15)
C012 0.0218(15) 0.0314(17) 0.0306(16) -0.0069(14) 0.0009(13) -0.0019(13)
C013 0.0242(16) 0.0240(16) 0.0300(16) -0.0062(13) 0.0005(13) -0.0044(13)

loop_
_atom_type_symbol
_atom_type_description
_atom_type_scat_dispersion_real
_atom_type_scat_dispersion_imag
_atom_type_scat_source
C C 0.0033 0.0016 'International Tables Vol C Tables 4.2.6.8 and 6.1.1.4'
H H 0.0000 0.0000 'International Tables Vol C Tables 4.2.6.8 and 6.1.1.4'
F F 0.0171 0.0103 'International Tables Vol C Tables 4.2.6.8 and 6.1.1.4'
N N 0.0061 0.0033 'International Tables Vol C Tables 4.2.6.8 and 6.1.1.4'
O O 0.0106 0.0060 'International Tables Vol C Tables 4.2.6.8 and 6.1.1.4'
P P 0.1023 0.0942 'International Tables Vol C Tables 4.2.6.8 and 6.1.1.4'
S S 0.1246 0.1234 'International Tables Vol C Tables 4.2.6.8 and 6.1.1.4'

loop_
_geom_angle_atom_site_label_1
_geom_angle_atom_site_label_2
_geom_angle_atom_site_label_3
_geom_angle
_geom_angle_site_symmetry_1
_geom_angle_site_symmetry_3
_geom_angle_publ_flag
C00B P001 C00C 112.91(12) . . ?
C00B P001 C00F 110.96(12) . . ?
C00B P001 C00N 106.13(12) . . ?
C00C P001 C00F 113.55(12) . . ?
C00C P001 C00N 105.86(12) . . ?
C00N P001 C00F 106.82(12) . . ?
O005 S002 O007 115.51(13) . . ?
O005 S002 O009 115.01(15) . . ?
O005 S002 C012 102.66(13) . . ?
O007 S002 O009 115.07(16) . . ?
O007 S002 C012 102.55(15) . . ?
O009 S002 C012 103.38(15) . . ?
C00O N008 C00Y 116.1(2) . . ?
C00O N008 C013 117.0(2) . . ?
C013 N008 C00Y 110.2(2) . . ?
C00B C00A H00A 120.0 . . ?
C00W C00A H00A 120.0 . . ?
C00W C00A C00B 119.9(3) . . ?
C00A C00B P001 119.3(2) . . ?
C00A C00B C00H 119.8(2) . . ?
C00H C00B P001 120.3(2) . . ?
C00D C00C P001 125.08(19) . . ?
C00S C00C P001 115.3(2) . . ?
C00S C00C C00D 119.5(2) . . ?
C00C C00D C00G 124.9(2) . . ?
C00Q C00D C00C 117.6(2) . . ?
C00Q C00D C00G 117.5(2) . . ?
C00N C00E H00E 120.1 . . ?
C00T C00E H00E 120.1 . . ?
C00T C00E C00N 119.9(2) . . ?
P001 C00F H00B 108.8 . . ?
P001 C00F H00C 108.8 . . ?
H00B C00F H00C 107.7 . . ?
C00X C00F P001 113.59(18) . . ?
C00X C00F H00B 108.8 . . ?
C00X C00F H00C 108.8 . . ?
C00O C00G C00D 123.7(2) . . ?
C00P C00G C00D 116.4(2) . . ?
C00P C00G C00O 119.9(2) . . ?
C00B C00H H00H 120.3 . . ?
C00Z C00H C00B 119.5(2) . . ?
C00Z C00H H00H 120.3 . . ?
C00M C00I H00I 120.2 . . ?
C00M C00I C00Q 119.7(3) . . ?
C00Q C00I H00I 120.2 . . ?
C00L C00J H00J 120.0 . . ?
C00L C00J C00N 120.0(3) . . ?
C00N C00J H00J 120.0 . . ?
C00L C00K H00K 119.6 . . ?
C00L C00K C00T 120.7(3) . . ?
C00T C00K H00K 119.6 . . ?
C00J C00L H00L 120.1 . . ?
C00K C00L C00J 119.8(3) . . ?
C00K C00L H00L 120.1 . . ?
C00I C00M H00M 120.2 . . ?
C00I C00M C00S 119.5(3) . . ?
C00S C00M H00M 120.2 . . ?
C00E C00N P001 120.5(2) . . ?
C00E C00N C00J 119.6(2) . . ?
C00J C00N P001 119.8(2) . . ?
C00G C00O N008 119.6(2) . . ?
C00G C00O C00R 118.2(3) . . ?
C00R C00O N008 122.0(3) . . ?
C00G C00P H00P 119.4 . . ?
C00U C00P C00G 121.1(3) . . ?
C00U C00P H00P 119.4 . . ?
C00D C00Q H00Q 118.7 . . ?
C00I C00Q C00D 122.5(3) . . ?
C00I C00Q H00Q 118.7 . . ?
C00O C00R H00R 119.5 . . ?
C011 C00R C00O 120.9(3) . . ?
C011 C00R H00R 119.5 . . ?
C00C C00S H00S 119.4 . . ?
C00M C00S C00C 121.2(3) . . ?
C00M C00S H00S 119.4 . . ?
C00E C00T H00T 120.1 . . ?
C00K C00T C00E 119.9(3) . . ?
C00K C00T H00T 120.1 . . ?
C00P C00U H00U 120.6 . . ?
C011 C00U C00P 118.8(3) . . ?
C011 C00U H00U 120.6 . . ?
H00D C00V H00F 109.5 . . ?
H00D C00V H00G 109.5 . . ?
H00F C00V H00G 109.5 . . ?
C00X C00V H00D 109.5 . . ?
C00X C00V H00F 109.5 . . ?
C00X C00V H00G 109.5 . . ?
C00A C00W H00W 119.8 . . ?
C010 C00W C00A 120.4(3) . . ?
C010 C00W H00W 119.8 . . ?
C00F C00X H00N 109.5 . . ?
C00F C00X H00O 109.5 . . ?
C00V C00X C00F 110.5(2) . . ?
C00V C00X H00N 109.5 . . ?
C00V C00X H00O 109.5 . . ?
H00N C00X H00O 108.1 . . ?
N008 C00Y H00V 109.5 . . ?
N008 C00Y H00X 109.5 . . ?
N008 C00Y H00Y 109.5 . . ?
H00V C00Y H00X 109.5 . . ?
H00V C00Y H00Y 109.5 . . ?
H00X C00Y H00Y 109.5 . . ?
C00H C00Z H00Z 119.9 . . ?
C010 C00Z C00H 120.1(3) . . ?
C010 C00Z H00Z 119.9 . . ?
C00W C010 C00Z 120.3(3) . . ?
C00W C010 H010 119.8 . . ?
C00Z C010 H010 119.8 . . ?
C00R C011 H011 119.5 . . ?
C00U C011 C00R 121.0(3) . . ?
C00U C011 H011 119.5 . . ?
F003 C012 S002 112.0(2) . . ?
F003 C012 F004 107.1(3) . . ?
F003 C012 F006 106.9(2) . . ?
F004 C012 S002 111.8(2) . . ?
F004 C012 F006 106.9(3) . . ?
F006 C012 S002 111.8(2) . . ?
N008 C013 H01A 109.5 . . ?
N008 C013 H01B 109.5 . . ?
N008 C013 H01C 109.5 . . ?
H01A C013 H01B 109.5 . . ?
H01A C013 H01C 109.5 . . ?
H01B C013 H01C 109.5 . . ?

loop_
_geom_bond_atom_site_label_1
_geom_bond_atom_site_label_2
_geom_bond_distance
_geom_bond_site_symmetry_2
_geom_bond_publ_flag
P001 C00B 1.799(3) . ?
P001 C00C 1.801(2) . ?
P001 C00F 1.806(3) . ?
P001 C00N 1.802(3) . ?
S002 O005 1.4337(19) . ?
S002 O007 1.434(2) . ?
S002 O009 1.437(2) . ?
S002 C012 1.823(3) . ?
F003 C012 1.335(3) . ?
F004 C012 1.336(4) . ?
F006 C012 1.342(4) . ?
N008 C00O 1.410(3) . ?
N008 C00Y 1.470(3) . ?
N008 C013 1.465(4) . ?
C00A H00A 0.9500 . ?
C00A C00B 1.392(4) . ?
C00A C00W 1.385(4) . ?
C00B C00H 1.404(4) . ?
C00C C00D 1.418(4) . ?
C00C C00S 1.400(3) . ?
C00D C00G 1.498(4) . ?
C00D C00Q 1.391(4) . ?
C00E H00E 0.9500 . ?
C00E C00N 1.396(4) . ?
C00E C00T 1.387(4) . ?
C00F H00B 0.9900 . ?
C00F H00C 0.9900 . ?
C00F C00X 1.536(4) . ?
C00G C00O 1.406(4) . ?
C00G C00P 1.401(4) . ?
C00H H00H 0.9500 . ?
C00H C00Z 1.390(4) . ?
C00I H00I 0.9500 . ?
C00I C00M 1.380(4) . ?
C00I C00Q 1.386(4) . ?
C00J H00J 0.9500 . ?
C00J C00L 1.384(4) . ?
C00J C00N 1.398(4) . ?
C00K H00K 0.9500 . ?
C00K C00L 1.383(4) . ?
C00K C00T 1.384(4) . ?
C00L H00L 0.9500 . ?
C00M H00M 0.9500 . ?
C00M C00S 1.390(4) . ?
C00O C00R 1.407(4) . ?
C00P H00P 0.9500 . ?
C00P C00U 1.394(4) . ?
C00Q H00Q 0.9500 . ?
C00R H00R 0.9500 . ?
C00R C011 1.387(4) . ?
C00S H00S 0.9500 . ?
C00T H00T 0.9500 . ?
C00U H00U 0.9500 . ?
C00U C011 1.384(5) . ?
C00V H00D 0.9800 . ?
C00V H00F 0.9800 . ?
C00V H00G 0.9800 . ?
C00V C00X 1.522(4) . ?
C00W H00W 0.9500 . ?
C00W C010 1.381(4) . ?
C00X H00N 0.9900 . ?
C00X H00O 0.9900 . ?
C00Y H00V 0.9800 . ?
C00Y H00X 0.9800 . ?
C00Y H00Y 0.9800 . ?
C00Z H00Z 0.9500 . ?
C00Z C010 1.386(4) . ?
C010 H010 0.9500 . ?
C011 H011 0.9500 . ?
C013 H01A 0.9800 . ?
C013 H01B 0.9800 . ?
C013 H01C 0.9800 . ?
